data_2226199
loop_
_publ_author_name
'Solanko, Katarzyna A.'
'Bond, Andrew D.'

_publ_section_title
;
 2,6-Bis(2,4-dimethylbenzylidene)cyclohexanone
;
_journal_coeditor_code JH2159
_journal_issue 6
_journal_name_full 'Acta Crystallographica Section E'
_journal_page_first o1435
_journal_paper_doi 10.1107/S1600536810018684
_journal_volume 66
_journal_year 2010
_chemical_formula_iupac 'C24 H26 O'
_chemical_formula_moiety 'C24 H26 O'
_chemical_formula_sum 'C24 H26 O'
_chemical_formula_weight 330.45
_chemical_name_systematic
;
2,6-Bis(2,4-dimethylbenzylidene)cyclohexanone
;
_space_group_IT_number 14
_symmetry_cell_setting monoclinic
_symmetry_space_group_name_Hall '-P 2ybc'
_symmetry_space_group_name_H-M 'P 1 21/c 1'
_atom_sites_solution_hydrogens geom
_atom_sites_solution_primary direct
_atom_sites_solution_secondary difmap
_cell_angle_alpha 90.00
_cell_angle_beta 102.179(3)
_cell_angle_gamma 90.00
_cell_formula_units_Z 4
_cell_length_a 6.9784(4)
_cell_length_b 19.2540(12)
_cell_length_c 14.2829(10)
_cell_measurement_reflns_used 5996
_cell_measurement_temperature 120(2)
_cell_measurement_theta_max 24.47
_cell_measurement_theta_min 2.57
_cell_volume 1875.9(2)
_computing_cell_refinement 'SAINT (Bruker, 2003)'
_computing_data_collection 'APEX2 (Bruker, 2004)'
_computing_data_reduction 'SAINT (Bruker, 2003)'
_computing_molecular_graphics 'SHELXTL (Sheldrick, 2008)'
_computing_publication_material 'SHELXTL (Sheldrick, 2008)'
_computing_structure_refinement 'SHELXTL (Sheldrick, 2008)'
_computing_structure_solution 'SHELXTL (Sheldrick, 2008)'
_diffrn_ambient_temperature 120(2)
_diffrn_measured_fraction_theta_full 0.986
_diffrn_measured_fraction_theta_max 0.986
_diffrn_measurement_device_type 'Bruker--Nonius X8 APEXII CCD'
_diffrn_measurement_method '\w and \f scans'
_diffrn_radiation_monochromator graphite
_diffrn_radiation_source 'fine-focus sealed tube'
_diffrn_radiation_type MoK\a
_diffrn_radiation_wavelength 0.71073
_diffrn_reflns_av_R_equivalents 0.0424
_diffrn_reflns_av_sigmaI/netI 0.0374
_diffrn_reflns_limit_h_max 8
_diffrn_reflns_limit_h_min -8
_diffrn_reflns_limit_k_max 23
_diffrn_reflns_limit_k_min -19
_diffrn_reflns_limit_l_max 16
_diffrn_reflns_limit_l_min -17
_diffrn_reflns_number 32106
_diffrn_reflns_theta_full 25.79
_diffrn_reflns_theta_max 25.79
_diffrn_reflns_theta_min 3.61
_diffrn_standards_number 0
_exptl_absorpt_coefficient_mu 0.069
_exptl_absorpt_correction_T_max 0.986
_exptl_absorpt_correction_T_min 0.895
_exptl_absorpt_correction_type multi-scan
_exptl_absorpt_process_details '(SADABS; Bruker, 2003)'
_exptl_crystal_colour yellow
_exptl_crystal_density_diffrn 1.170
_exptl_crystal_density_method 'not measured'
_exptl_crystal_description needle
_exptl_crystal_F_000 712
_exptl_crystal_size_max 0.60
_exptl_crystal_size_mid 0.20
_exptl_crystal_size_min 0.20
_refine_diff_density_max 0.210
_refine_diff_density_min -0.220
_refine_ls_extinction_method none
_refine_ls_goodness_of_fit_ref 1.076
_refine_ls_hydrogen_treatment constr
_refine_ls_matrix_type full
_refine_ls_number_parameters 230
_refine_ls_number_reflns 3565
_refine_ls_number_restraints 0
_refine_ls_restrained_S_all 1.076
_refine_ls_R_factor_all 0.0707
_refine_ls_R_factor_gt 0.0398
_refine_ls_shift/su_max 0.000
_refine_ls_shift/su_mean 0.000
_refine_ls_structure_factor_coef Fsqd
_refine_ls_weighting_details 'calc w=1/[\s^2^(Fo^2^)+(0.0604P)^2^+0.1330P] where P=(Fo^2^+2Fc^2^)/3'
_refine_ls_weighting_scheme calc
_refine_ls_wR_factor_gt 0.1023
_refine_ls_wR_factor_ref 0.1125
_reflns_number_gt 2399
_reflns_number_total 3565
_reflns_threshold_expression I>2\s(I)
_cod_data_source_file jh2159.cif
_cod_data_source_block I
_cod_original_sg_symbol_H-M 'P 21/c'
_cod_database_code 2226199
_cod_database_fobs_code 2226199

loop_
_symmetry_equiv_pos_as_xyz
'x, y, z'
'-x, y+1/2, -z+1/2'
'-x, -y, -z'
'x, -y-1/2, z-1/2'

loop_
_atom_site_type_symbol
_atom_site_label
_atom_site_fract_x
_atom_site_fract_y
_atom_site_fract_z
_atom_site_U_iso_or_equiv
_atom_site_adp_type
_atom_site_calc_flag
_atom_site_refinement_flags
_atom_site_occupancy
_atom_site_disorder_assembly
_atom_site_disorder_group
O O1 0.0853(2) 0.39396(5) 0.26683(9) 0.0545(4) Uani d . 1 . .
C C1 0.1796(2) 0.39689(7) 0.20350(11) 0.0297(4) Uani d . 1 . .
C C2 0.2281(2) 0.46589(7) 0.16524(10) 0.0243(3) Uani d . 1 . .
C C3 0.3539(2) 0.46722(7) 0.09156(10) 0.0250(4) Uani d . 1 . .
H H3A 0.4324 0.5105 0.0989 0.030 Uiso calc R 1 . .
H H3B 0.2687 0.4673 0.0267 0.030 Uiso calc R 1 . .
C C4 0.4907(2) 0.40496(7) 0.10168(11) 0.0274(4) Uani d . 1 . .
H H4A 0.5727 0.4074 0.0531 0.033 Uiso calc R 1 . .
H H4B 0.5785 0.4051 0.1659 0.033 Uiso calc R 1 . .
C C5 0.3697(2) 0.33903(7) 0.08813(10) 0.0246(4) Uani d . 1 . .
H H5A 0.2836 0.3391 0.0234 0.030 Uiso calc R 1 . .
H H5B 0.4583 0.2985 0.0924 0.030 Uiso calc R 1 . .
C C6 0.24585(19) 0.33209(7) 0.16204(10) 0.0226(3) Uani d . 1 . .
C C10 0.1637(2) 0.52272(7) 0.20284(10) 0.0243(4) Uani d . 1 . .
H H10A 0.0927 0.5149 0.2518 0.029 Uiso calc R 1 . .
C C11 0.18876(19) 0.59566(7) 0.17793(10) 0.0205(3) Uani d . 1 . .
C C12 0.23238(18) 0.64565(7) 0.25081(10) 0.0207(3) Uani d . 1 . .
C C13 0.25309(18) 0.71416(7) 0.22573(10) 0.0215(3) Uani d . 1 . .
H H13A 0.2840 0.7477 0.2754 0.026 Uiso calc R 1 . .
C C14 0.23096(18) 0.73622(7) 0.13169(10) 0.0227(3) Uani d . 1 . .
C C15 0.18354(19) 0.68668(7) 0.05996(10) 0.0225(3) Uani d . 1 . .
H H15A 0.1646 0.7003 -0.0053 0.027 Uiso calc R 1 . .
C C16 0.16363(19) 0.61763(7) 0.08281(10) 0.0217(3) Uani d . 1 . .
H H16A 0.1322 0.5844 0.0328 0.026 Uiso calc R 1 . .
C C17 0.2599(2) 0.62591(8) 0.35419(10) 0.0271(4) Uani d . 1 . .
H H17A 0.3140 0.6655 0.3944 0.041 Uiso calc R 1 . .
H H17B 0.3505 0.5865 0.3677 0.041 Uiso calc R 1 . .
H H17C 0.1332 0.6128 0.3682 0.041 Uiso calc R 1 . .
C C18 0.2627(2) 0.81108(8) 0.11040(11) 0.0330(4) Uani d . 1 . .
H H18A 0.2040 0.8406 0.1527 0.049 Uiso calc R 1 . .
H H18B 0.2012 0.8211 0.0435 0.049 Uiso calc R 1 . .
H H18C 0.4036 0.8205 0.1210 0.049 Uiso calc R 1 . .
C C20 0.19241(19) 0.27140(7) 0.19475(10) 0.0225(3) Uani d . 1 . .
H H20A 0.1265 0.2743 0.2464 0.027 Uiso calc R 1 . .
C C21 0.22247(18) 0.20107(7) 0.16113(9) 0.0198(3) Uani d . 1 . .
C C22 0.25798(18) 0.14544(7) 0.22633(10) 0.0199(3) Uani d . 1 . .
C C23 0.27183(19) 0.07907(7) 0.19172(10) 0.0247(4) Uani d . 1 . .
H H23A 0.2970 0.0417 0.2361 0.030 Uiso calc R 1 . .
C C24 0.2504(2) 0.06452(8) 0.09459(11) 0.0278(4) Uani d . 1 . .
C C25 0.2156(2) 0.11958(8) 0.03073(11) 0.0268(4) Uani d . 1 . .
H H25A 0.2004 0.1113 -0.0360 0.032 Uiso calc R 1 . .
C C26 0.20303(19) 0.18648(8) 0.06376(10) 0.0239(4) Uani d . 1 . .
H H26A 0.1805 0.2236 0.0190 0.029 Uiso calc R 1 . .
C C27 0.28382(19) 0.15735(8) 0.33191(9) 0.0255(4) Uani d . 1 . .
H H27A 0.3023 0.1127 0.3655 0.038 Uiso calc R 1 . .
H H27B 0.1671 0.1804 0.3450 0.038 Uiso calc R 1 . .
H H27C 0.3990 0.1868 0.3543 0.038 Uiso calc R 1 . .
C C28 0.2652(3) -0.00880(8) 0.06076(13) 0.0441(5) Uani d . 1 . .
H H28A 0.1693 -0.0379 0.0835 0.066 Uiso calc R 1 . .
H H28B 0.3975 -0.0266 0.0861 0.066 Uiso calc R 1 . .
H H28C 0.2384 -0.0097 -0.0094 0.066 Uiso calc R 1 . .

loop_
_atom_site_aniso_label
_atom_site_aniso_U_11
_atom_site_aniso_U_22
_atom_site_aniso_U_33
_atom_site_aniso_U_12
_atom_site_aniso_U_13
_atom_site_aniso_U_23
O1 0.0908(10) 0.0269(7) 0.0671(9) -0.0005(6) 0.0645(8) 0.0014(6)
C1 0.0368(9) 0.0268(10) 0.0313(9) -0.0015(7) 0.0202(7) 0.0008(7)
C2 0.0257(8) 0.0240(9) 0.0256(8) 0.0008(6) 0.0105(6) 0.0022(7)
C3 0.0293(8) 0.0223(9) 0.0276(8) -0.0005(6) 0.0154(6) 0.0029(6)
C4 0.0286(8) 0.0266(9) 0.0316(9) 0.0009(7) 0.0170(7) 0.0030(7)
C5 0.0292(8) 0.0232(9) 0.0242(8) 0.0044(6) 0.0117(6) 0.0032(6)
C6 0.0247(8) 0.0225(9) 0.0220(8) 0.0002(6) 0.0080(6) 0.0012(6)
C10 0.0251(8) 0.0258(9) 0.0255(8) 0.0013(6) 0.0130(6) 0.0022(7)
C11 0.0153(7) 0.0233(9) 0.0251(9) 0.0033(6) 0.0095(6) 0.0033(7)
C12 0.0127(7) 0.0269(9) 0.0231(8) 0.0042(6) 0.0055(6) 0.0022(7)
C13 0.0171(7) 0.0232(9) 0.0237(8) 0.0020(6) 0.0034(6) -0.0026(6)
C14 0.0171(7) 0.0229(8) 0.0283(9) 0.0038(6) 0.0056(6) 0.0047(7)
C15 0.0203(7) 0.0262(9) 0.0217(8) 0.0058(6) 0.0062(6) 0.0059(7)
C16 0.0195(7) 0.0249(9) 0.0218(8) 0.0027(6) 0.0070(6) -0.0024(6)
C17 0.0236(8) 0.0331(9) 0.0252(8) 0.0007(7) 0.0065(6) 0.0032(7)
C18 0.0369(9) 0.0268(9) 0.0350(10) 0.0000(7) 0.0071(7) 0.0045(7)
C20 0.0233(7) 0.0252(9) 0.0201(8) -0.0003(6) 0.0071(6) 0.0001(6)
C21 0.0162(7) 0.0220(8) 0.0218(8) -0.0019(6) 0.0051(6) -0.0016(6)
C22 0.0115(7) 0.0241(9) 0.0245(8) -0.0026(6) 0.0044(6) 0.0000(7)
C23 0.0170(7) 0.0222(9) 0.0353(10) -0.0009(6) 0.0060(6) 0.0031(7)
C24 0.0190(7) 0.0254(9) 0.0401(10) -0.0016(6) 0.0089(7) -0.0071(8)
C25 0.0233(8) 0.0324(10) 0.0243(8) -0.0026(7) 0.0044(6) -0.0078(7)
C26 0.0212(7) 0.0263(9) 0.0241(9) -0.0010(6) 0.0048(6) 0.0003(7)
C27 0.0223(7) 0.0296(9) 0.0248(9) -0.0024(7) 0.0049(6) 0.0038(7)
C28 0.0447(10) 0.0295(10) 0.0590(12) -0.0009(8) 0.0129(9) -0.0138(9)

loop_
_atom_type_symbol
_atom_type_description
_atom_type_scat_dispersion_real
_atom_type_scat_dispersion_imag
_atom_type_scat_source
C C 0.0033 0.0016 'International Tables Vol C Tables 4.2.6.8 and 6.1.1.4'
H H 0.0000 0.0000 'International Tables Vol C Tables 4.2.6.8 and 6.1.1.4'
O O 0.0106 0.0060 'International Tables Vol C Tables 4.2.6.8 and 6.1.1.4'

loop_
_geom_angle_atom_site_label_1
_geom_angle_atom_site_label_2
_geom_angle_atom_site_label_3
_geom_angle_site_symmetry_1
_geom_angle_site_symmetry_3
_geom_angle
_geom_angle_publ_flag
O1 C1 C6 . . 120.80(13) ?
O1 C1 C2 . . 120.39(13) ?
C6 C1 C2 . . 118.80(12) ?
C10 C2 C1 . . 117.17(12) ?
C10 C2 C3 . . 124.17(12) ?
C1 C2 C3 . . 118.58(12) ?
C2 C3 C4 . . 111.52(11) ?
C2 C3 H3A . . 109.3 ?
C4 C3 H3A . . 109.3 ?
C2 C3 H3B . . 109.3 ?
C4 C3 H3B . . 109.3 ?
H3A C3 H3B . . 108.0 ?
C5 C4 C3 . . 109.10(12) ?
C5 C4 H4A . . 109.9 ?
C3 C4 H4A . . 109.9 ?
C5 C4 H4B . . 109.9 ?
C3 C4 H4B . . 109.9 ?
H4A C4 H4B . . 108.3 ?
C6 C5 C4 . . 111.84(11) ?
C6 C5 H5A . . 109.2 ?
C4 C5 H5A . . 109.2 ?
C6 C5 H5B . . 109.2 ?
C4 C5 H5B . . 109.2 ?
H5A C5 H5B . . 107.9 ?
C20 C6 C1 . . 117.23(12) ?
C20 C6 C5 . . 124.42(12) ?
C1 C6 C5 . . 118.35(11) ?
C2 C10 C11 . . 128.14(13) ?
C2 C10 H10A . . 115.9 ?
C11 C10 H10A . . 115.9 ?
C16 C11 C12 . . 118.44(12) ?
C16 C11 C10 . . 121.86(13) ?
C12 C11 C10 . . 119.65(12) ?
C13 C12 C11 . . 118.72(12) ?
C13 C12 C17 . . 119.94(13) ?
C11 C12 C17 . . 121.33(12) ?
C12 C13 C14 . . 123.18(13) ?
C12 C13 H13A . . 118.4 ?
C14 C13 H13A . . 118.4 ?
C13 C14 C15 . . 117.73(13) ?
C13 C14 C18 . . 120.01(13) ?
C15 C14 C18 . . 122.24(13) ?
C16 C15 C14 . . 120.44(13) ?
C16 C15 H15A . . 119.8 ?
C14 C15 H15A . . 119.8 ?
C15 C16 C11 . . 121.47(13) ?
C15 C16 H16A . . 119.3 ?
C11 C16 H16A . . 119.3 ?
C12 C17 H17A . . 109.5 ?
C12 C17 H17B . . 109.5 ?
H17A C17 H17B . . 109.5 ?
C12 C17 H17C . . 109.5 ?
H17A C17 H17C . . 109.5 ?
H17B C17 H17C . . 109.5 ?
C14 C18 H18A . . 109.5 ?
C14 C18 H18B . . 109.5 ?
H18A C18 H18B . . 109.5 ?
C14 C18 H18C . . 109.5 ?
H18A C18 H18C . . 109.5 ?
H18B C18 H18C . . 109.5 ?
C6 C20 C21 . . 128.42(13) ?
C6 C20 H20A . . 115.8 ?
C21 C20 H20A . . 115.8 ?
C26 C21 C22 . . 118.20(13) ?
C26 C21 C20 . . 121.40(12) ?
C22 C21 C20 . . 120.25(12) ?
C23 C22 C21 . . 118.92(13) ?
C23 C22 C27 . . 119.96(13) ?
C21 C22 C27 . . 121.12(12) ?
C22 C23 C24 . . 122.82(13) ?
C22 C23 H23A . . 118.6 ?
C24 C23 H23A . . 118.6 ?
C25 C24 C23 . . 117.97(13) ?
C25 C24 C28 . . 121.41(14) ?
C23 C24 C28 . . 120.61(14) ?
C26 C25 C24 . . 120.23(14) ?
C26 C25 H25A . . 119.9 ?
C24 C25 H25A . . 119.9 ?
C25 C26 C21 . . 121.85(13) ?
C25 C26 H26A . . 119.1 ?
C21 C26 H26A . . 119.1 ?
C22 C27 H27A . . 109.5 ?
C22 C27 H27B . . 109.5 ?
H27A C27 H27B . . 109.5 ?
C22 C27 H27C . . 109.5 ?
H27A C27 H27C . . 109.5 ?
H27B C27 H27C . . 109.5 ?
C24 C28 H28A . . 109.5 ?
C24 C28 H28B . . 109.5 ?
H28A C28 H28B . . 109.5 ?
C24 C28 H28C . . 109.5 ?
H28A C28 H28C . . 109.5 ?
H28B C28 H28C . . 109.5 ?

loop_
_geom_bond_atom_site_label_1
_geom_bond_atom_site_label_2
_geom_bond_site_symmetry_2
_geom_bond_distance
_geom_bond_publ_flag
O1 C1 . 1.2272(17) ?
C1 C6 . 1.4954(19) ?
C1 C2 . 1.5022(19) ?
C2 C10 . 1.3378(19) ?
C2 C3 . 1.5062(19) ?
C3 C4 . 1.5198(19) ?
C3 H3A . 0.990 ?
C3 H3B . 0.990 ?
C4 C5 . 1.5140(19) ?
C4 H4A . 0.990 ?
C4 H4B . 0.990 ?
C5 C6 . 1.5049(19) ?
C5 H5A . 0.990 ?
C5 H5B . 0.990 ?
C6 C20 . 1.3402(18) ?
C10 C11 . 1.4683(19) ?
C10 H10A . 0.950 ?
C11 C16 . 1.3983(19) ?
C11 C12 . 1.4033(19) ?
C12 C13 . 1.3824(19) ?
C12 C17 . 1.4973(19) ?
C13 C14 . 1.3858(19) ?
C13 H13A . 0.950 ?
C14 C15 . 1.3878(19) ?
C14 C18 . 1.499(2) ?
C15 C16 . 1.3829(19) ?
C15 H15A . 0.950 ?
C16 H16A . 0.950 ?
C17 H17A . 0.980 ?
C17 H17B . 0.980 ?
C17 H17C . 0.980 ?
C18 H18A . 0.980 ?
C18 H18B . 0.980 ?
C18 H18C . 0.980 ?
C20 C21 . 1.4665(19) ?
C20 H20A . 0.950 ?
C21 C26 . 1.3970(19) ?
C21 C22 . 1.4067(19) ?
C22 C23 . 1.381(2) ?
C22 C27 . 1.4981(19) ?
C23 C24 . 1.392(2) ?
C23 H23A . 0.950 ?
C24 C25 . 1.386(2) ?
C24 C28 . 1.503(2) ?
C25 C26 . 1.381(2) ?
C25 H25A . 0.950 ?
C26 H26A . 0.950 ?
C27 H27A . 0.980 ?
C27 H27B . 0.980 ?
C27 H27C . 0.980 ?
C28 H28A . 0.980 ?
C28 H28B . 0.980 ?
C28 H28C . 0.980 ?

loop_
_geom_hbond_atom_site_label_D
_geom_hbond_atom_site_label_H
_geom_hbond_atom_site_label_A
_geom_hbond_site_symmetry_A
_geom_hbond_distance_DH
_geom_hbond_distance_HA
_geom_hbond_distance_DA
_geom_hbond_angle_DHA
C17 H17B Cg1 2_555 0.98 3.00 3.5320(10) 154.4
C17 H17C Cg1 2_655 0.98 2.62 3.4690(10) 110.5
C27 H27B Cg2 2_545 0.98 2.64 3.4860(10) 145.0
C27 H27C Cg2 2_645 0.98 2.80 3.5100(10) 130.2

loop_
_geom_torsion_atom_site_label_1
_geom_torsion_atom_site_label_2
_geom_torsion_atom_site_label_3
_geom_torsion_atom_site_label_4
_geom_torsion_site_symmetry_1
_geom_torsion_site_symmetry_2
_geom_torsion_site_symmetry_3
_geom_torsion_site_symmetry_4
_geom_torsion
_geom_torsion_publ_flag
O1 C1 C2 C10 . . . . -0.3(2) ?
C6 C1 C2 C10 . . . . 178.86(13) ?
O1 C1 C2 C3 . . . . 176.57(15) ?
C6 C1 C2 C3 . . . . -4.3(2) ?
C10 C2 C3 C4 . . . . 148.79(14) ?
C1 C2 C3 C4 . . . . -27.81(19) ?
C2 C3 C4 C5 . . . . 60.25(16) ?
C3 C4 C5 C6 . . . . -60.88(15) ?
O1 C1 C6 C20 . . . . 2.1(2) ?
C2 C1 C6 C20 . . . . -177.03(13) ?
O1 C1 C6 C5 . . . . -176.96(15) ?
C2 C1 C6 C5 . . . . 3.9(2) ?
C4 C5 C6 C20 . . . . -150.24(14) ?
C4 C5 C6 C1 . . . . 28.73(18) ?
C1 C2 C10 C11 . . . . -179.33(13) ?
C3 C2 C10 C11 . . . . 4.0(2) ?
C2 C10 C11 C16 . . . . 43.5(2) ?
C2 C10 C11 C12 . . . . -138.83(15) ?
C16 C11 C12 C13 . . . . -1.47(18) ?
C10 C11 C12 C13 . . . . -179.23(12) ?
C16 C11 C12 C17 . . . . 179.60(12) ?
C10 C11 C12 C17 . . . . 1.84(19) ?
C11 C12 C13 C14 . . . . 0.66(19) ?
C17 C12 C13 C14 . . . . 179.61(12) ?
C12 C13 C14 C15 . . . . 0.74(19) ?
C12 C13 C14 C18 . . . . -177.85(12) ?
C13 C14 C15 C16 . . . . -1.32(19) ?
C18 C14 C15 C16 . . . . 177.24(13) ?
C14 C15 C16 C11 . . . . 0.5(2) ?
C12 C11 C16 C15 . . . . 0.91(19) ?
C10 C11 C16 C15 . . . . 178.63(12) ?
C1 C6 C20 C21 . . . . 174.29(13) ?
C5 C6 C20 C21 . . . . -6.7(2) ?
C6 C20 C21 C26 . . . . -39.0(2) ?
C6 C20 C21 C22 . . . . 145.61(14) ?
C26 C21 C22 C23 . . . . -0.09(18) ?
C20 C21 C22 C23 . . . . 175.44(11) ?
C26 C21 C22 C27 . . . . 178.95(12) ?
C20 C21 C22 C27 . . . . -5.52(19) ?
C21 C22 C23 C24 . . . . -0.58(19) ?
C27 C22 C23 C24 . . . . -179.63(12) ?
C22 C23 C24 C25 . . . . 0.6(2) ?
C22 C23 C24 C28 . . . . -179.46(13) ?
C23 C24 C25 C26 . . . . 0.0(2) ?
C28 C24 C25 C26 . . . . -179.90(13) ?
C24 C25 C26 C21 . . . . -0.7(2) ?
C22 C21 C26 C25 . . . . 0.71(19) ?
C20 C21 C26 C25 . . . . -174.76(12) ?

loop_
_cod_related_entry_id
_cod_related_entry_database
_cod_related_entry_code
1 ChemSpider 24667552
